data_8104935
loop_
_publ_author_name
'Wang, Lu-Yao'
'Wang, Qing'
'Zhang, Meng-Meng'
'Li, Ping-Ping'
'Guo, Xiao-Long'

_publ_section_title
;
 The crystal structure of
 N-(2-methoxy-4,5-bis[phenylselanyl]phenyl)picolinamide, C25H20N2O2Se2
;
_journal_issue 1
_journal_name_full 'Zeitschrift f\"ur Kristallographie - New Crystal Structures'
_journal_page_first 249
_journal_page_last 250
_journal_paper_doi 10.1515/ncrs-2020-0486
_journal_volume 236
_journal_year 2021
_chemical_formula_moiety 'C25 H20 N2 O2 Se2'
_chemical_formula_sum 'C25 H20 N2 O2 Se2'
_chemical_formula_weight 538.35
_chemical_name_systematic
;
<i>N</i>-(2-methoxy-4,5-bis[phenylselanyl]phenyl)picolinamide
;
_space_group_crystal_system triclinic
_space_group_IT_number 2
_space_group_name_Hall '-P 1'
_space_group_name_H-M_alt 'P -1'
_atom_sites_solution_hydrogens geom
_atom_sites_solution_primary dual
_cell_angle_alpha 75.1300(10)
_cell_angle_beta 81.8240(10)
_cell_angle_gamma 72.329(2)
_cell_formula_units_Z 2
_cell_length_a 9.6050(2)
_cell_length_b 9.7531(2)
_cell_length_c 13.2788(2)
_cell_measurement_reflns_used 10503
_cell_measurement_temperature 294.45(10)
_cell_measurement_theta_max 74.3590
_cell_measurement_theta_min 4.8790
_cell_volume 1142.75(4)
_computing_cell_refinement 'CrysAlis^Pro^, 1.171.39.33c (Rigaku OD, 2017) [1]'
_computing_data_collection 'CrysAlis^Pro^, 1.171.39.33c (Rigaku OD, 2017) [1]'
_computing_data_reduction 'CrysAlis^Pro^, 1.171.39.33c (Rigaku OD, 2017) [1]'
_computing_molecular_graphics 'Olex2 (Dolomanov et al., 2009) [2]'
_computing_publication_material 'Olex2 (Dolomanov et al., 2009) [2]'
_computing_structure_refinement 'ShelXL (Sheldrick, 2015) [3]'
_computing_structure_solution 'ShelXT (Sheldrick, 2015) [4]'
_diffrn_ambient_environment air
_diffrn_ambient_temperature 294.45(10)
_diffrn_detector 'CCD plate'
_diffrn_measured_fraction_theta_full 0.996
_diffrn_measured_fraction_theta_max 0.969
_diffrn_measurement_device 'four-circle diffractometer'
_diffrn_measurement_device_type 'XtaLAB AFC12 (RINC): Kappa dual home/near'
_diffrn_measurement_method '\w scans'
_diffrn_orient_matrix_type 'CrysAlisPro convention (1999,Acta A55,543-557)'
_diffrn_orient_matrix_UB_11 0.0243253000
_diffrn_orient_matrix_UB_12 -0.0692929000
_diffrn_orient_matrix_UB_13 0.1164602000
_diffrn_orient_matrix_UB_21 0.1197127000
_diffrn_orient_matrix_UB_22 -0.1322840000
_diffrn_orient_matrix_UB_23 -0.0296717000
_diffrn_orient_matrix_UB_31 0.1164151000
_diffrn_orient_matrix_UB_32 0.0816434000
_diffrn_orient_matrix_UB_33 -0.0060044000
_diffrn_radiation_monochromator mirror
_diffrn_radiation_probe x-ray
_diffrn_radiation_type CuK\a
_diffrn_radiation_wavelength 1.54184
_diffrn_reflns_av_unetI/netI 0.0195
_diffrn_reflns_Laue_measured_fraction_full 0.996
_diffrn_reflns_Laue_measured_fraction_max 0.969
_diffrn_reflns_limit_h_max 11
_diffrn_reflns_limit_h_min -8
_diffrn_reflns_limit_k_max 12
_diffrn_reflns_limit_k_min -10
_diffrn_reflns_limit_l_max 16
_diffrn_reflns_limit_l_min -15
_diffrn_reflns_number 12742
_diffrn_reflns_point_group_measured_fraction_full 0.996
_diffrn_reflns_point_group_measured_fraction_max 0.969
_diffrn_reflns_theta_full 67.684
_diffrn_reflns_theta_max 74.509
_diffrn_reflns_theta_min 4.844
_diffrn_source 'micro-focus sealed X-ray tube'
_diffrn_source_type 'Rigaku (Cu) X-ray Source'
_exptl_absorpt_coefficient_mu 4.238
_exptl_absorpt_correction_T_max 1.00000
_exptl_absorpt_correction_T_min 0.41153
_exptl_absorpt_correction_type multi-scan
_exptl_crystal_colour 'clear light colourless'
_exptl_crystal_colour_lustre clear
_exptl_crystal_colour_modifier light
_exptl_crystal_colour_primary colourless
_exptl_crystal_density_diffrn 1.565
_exptl_crystal_description plate
_exptl_crystal_F_000 536
_exptl_crystal_size_max 0.3
_exptl_crystal_size_mid 0.2
_exptl_crystal_size_min 0.1
_refine_diff_density_max 0.708
_refine_diff_density_min -0.921
_refine_diff_density_rms 0.089
_refine_ls_extinction_coef .
_refine_ls_extinction_method none
_refine_ls_goodness_of_fit_ref 1.039
_refine_ls_hydrogen_treatment constr
_refine_ls_matrix_type full
_refine_ls_number_parameters 281
_refine_ls_number_reflns 4516
_refine_ls_number_restraints 0
_refine_ls_restrained_S_all 1.039
_refine_ls_R_factor_all 0.0407
_refine_ls_R_factor_gt 0.0393
_refine_ls_shift/su_max 0.001
_refine_ls_shift/su_mean 0.000
_refine_ls_structure_factor_coef Fsqd
_refine_ls_weighting_details 'w=1/[\s^2^(Fo^2^)+(0.0641P)^2^+0.6406P] where P=(Fo^2^+2Fc^2^)/3'
_refine_ls_weighting_scheme calc
_refine_ls_wR_factor_gt 0.1080
_refine_ls_wR_factor_ref 0.1092
_reflns_Friedel_coverage 0.000
_reflns_Friedel_fraction_full .
_reflns_Friedel_fraction_max .
_reflns_number_gt 4268
_reflns_number_total 4516
_reflns_threshold_expression 'I > 2\s(I)'
_cod_data_source_file suppl_j_ncrs-2020-0486_suppl.cif
_cod_data_source_block 20191122-1-7
_cod_database_code 8104935
_chemical_oxdiff_formula 'C1 H1 O1 N1 Se1'
_shelx_space_group_comment
;
The symmetry employed for this shelxl refinement is uniquely defined
by the following loop, which should always be used as a source of
symmetry information in preference to the above space-group names.
They are only intended as comments.
;
_shelx_estimated_absorpt_t_max 0.677
_shelx_estimated_absorpt_t_min 0.363
_reflns_odcompleteness_completeness 99.71
_reflns_odcompleteness_iscentric 1
_reflns_odcompleteness_theta 66.97

loop_
_space_group_symop_operation_xyz
'x, y, z'
'-x, -y, -z'

loop_
_atom_site_label
_atom_site_type_symbol
_atom_site_fract_x
_atom_site_fract_y
_atom_site_fract_z
_atom_site_U_iso_or_equiv
_atom_site_adp_type
_atom_site_occupancy
_atom_site_site_symmetry_order
_atom_site_calc_flag
_atom_site_refinement_flags_posn
_atom_site_refinement_flags_adp
_atom_site_refinement_flags_occupancy
_atom_site_disorder_assembly
_atom_site_disorder_group
Se1 Se 0.36316(3) 0.81345(3) 0.39410(2) 0.05391(12) Uani 1 1 d . . . . .
Se2 Se 0.17160(4) 0.68928(3) 0.60438(3) 0.06672(13) Uani 1 1 d . . . . .
O1 O 0.4925(3) 0.4638(2) 0.15025(16) 0.0724(6) Uani 1 1 d . . . . .
O2 O 0.3276(2) 0.18640(19) 0.47048(14) 0.0557(5) Uani 1 1 d . . . . .
N1 N 0.5696(3) 0.0757(3) 0.19757(19) 0.0573(6) Uani 1 1 d . . . . .
N2 N 0.4670(3) 0.2936(2) 0.29923(16) 0.0489(5) Uani 1 1 d . . . . .
H2N H 0.4832 0.2002 0.3246 0.059 Uiso 1 1 calc R . . . .
C1 C 0.6210(4) -0.0346(4) 0.1482(3) 0.0696(8) Uani 1 1 d . . . . .
H1 H 0.6264 -0.1303 0.1862 0.083 Uiso 1 1 calc R . . . .
C2 C 0.6666(4) -0.0138(4) 0.0437(3) 0.0809(10) Uani 1 1 d . . . . .
H2 H 0.7035 -0.0939 0.0125 0.097 Uiso 1 1 calc R . . . .
C3 C 0.6566(4) 0.1266(4) -0.0132(3) 0.0792(10) Uani 1 1 d . . . . .
H3 H 0.6855 0.1436 -0.0841 0.095 Uiso 1 1 calc R . . . .
C4 C 0.6029(4) 0.2432(4) 0.0358(2) 0.0649(8) Uani 1 1 d . . . . .
H4 H 0.5950 0.3399 -0.0011 0.078 Uiso 1 1 calc R . . . .
C5 C 0.5613(3) 0.2117(3) 0.1412(2) 0.0500(6) Uani 1 1 d . . . . .
C6 C 0.5040(3) 0.3361(3) 0.19668(19) 0.0502(6) Uani 1 1 d . . . . .
C7 C 0.4047(3) 0.3860(3) 0.36927(18) 0.0440(5) Uani 1 1 d . . . . .
C8 C 0.4132(3) 0.5296(3) 0.35226(19) 0.0466(5) Uani 1 1 d . . . . .
H8 H 0.4651 0.5682 0.2927 0.056 Uiso 1 1 calc R . . . .
C9 C 0.3454(3) 0.6165(3) 0.42301(19) 0.0464(5) Uani 1 1 d . . . . .
C10 C 0.2681(3) 0.5596(3) 0.51282(19) 0.0470(5) Uani 1 1 d . . . . .
C11 C 0.2620(3) 0.4140(3) 0.53178(19) 0.0481(5) Uani 1 1 d . . . . .
H11 H 0.2127 0.3746 0.5925 0.058 Uiso 1 1 calc R . . . .
C12 C 0.3288(3) 0.3283(3) 0.46073(18) 0.0447(5) Uani 1 1 d . . . . .
C13 C 0.2467(5) 0.1209(4) 0.5584(2) 0.0740(10) Uani 1 1 d . . . . .
H13a H 0.2521 0.0227 0.5540 0.111 Uiso 1 1 calc GR . . . .
H13b H 0.1462 0.1792 0.5589 0.111 Uiso 1 1 calc GR . . . .
H13c H 0.2873 0.1169 0.6215 0.111 Uiso 1 1 calc GR . . . .
C14 C 0.2068(3) 0.9151(3) 0.30326(19) 0.0470(5) Uani 1 1 d . . . . .
C15 C 0.1971(3) 1.0610(3) 0.2539(2) 0.0574(7) Uani 1 1 d . . . . .
H15 H 0.2634 1.1062 0.2662 0.069 Uiso 1 1 calc R . . . .
C16 C 0.0879(4) 1.1390(3) 0.1861(3) 0.0677(8) Uani 1 1 d . . . . .
H16 H 0.0810 1.2371 0.1531 0.081 Uiso 1 1 calc R . . . .
C17 C -0.0097(4) 1.0731(4) 0.1671(3) 0.0757(9) Uani 1 1 d . . . . .
H17 H -0.0830 1.1261 0.1218 0.091 Uiso 1 1 calc R . . . .
C18 C 0.0014(4) 0.9269(4) 0.2160(3) 0.0768(9) Uani 1 1 d . . . . .
H18 H -0.0641 0.8813 0.2029 0.092 Uiso 1 1 calc R . . . .
C19 C 0.1087(3) 0.8486(3) 0.2838(2) 0.0606(7) Uani 1 1 d . . . . .
H19 H 0.1151 0.7507 0.3167 0.073 Uiso 1 1 calc R . . . .
C20 C 0.1005(3) 0.5560(3) 0.7181(2) 0.0520(6) Uani 1 1 d . . . . .
C21 C -0.0362(4) 0.5370(4) 0.7191(3) 0.0672(8) Uani 1 1 d . . . . .
H21 H -0.0895 0.5779 0.6601 0.081 Uiso 1 1 calc R . . . .
C22 C -0.0940(4) 0.4567(5) 0.8082(3) 0.0805(10) Uani 1 1 d . . . . .
H22 H -0.1866 0.4447 0.8088 0.097 Uiso 1 1 calc R . . . .
C23 C -0.0169(5) 0.3957(4) 0.8942(3) 0.0843(11) Uani 1 1 d . . . . .
H23 H -0.0566 0.3423 0.9537 0.101 Uiso 1 1 calc R . . . .
C24 C 0.1197(5) 0.4128(4) 0.8933(3) 0.0801(10) Uani 1 1 d . . . . .
H24 H 0.1728 0.3702 0.9524 0.096 Uiso 1 1 calc R . . . .
C25 C 0.1790(3) 0.4925(4) 0.8059(3) 0.0640(7) Uani 1 1 d . . . . .
H25 H 0.2718 0.5036 0.8059 0.077 Uiso 1 1 calc R . . . .

loop_
_atom_site_aniso_label
_atom_site_aniso_U_11
_atom_site_aniso_U_22
_atom_site_aniso_U_33
_atom_site_aniso_U_23
_atom_site_aniso_U_13
_atom_site_aniso_U_12
Se1 0.0654(2) 0.04348(17) 0.05678(19) -0.00993(13) -0.01231(13) -0.01836(13)
Se2 0.0918(3) 0.04950(19) 0.0587(2) -0.02449(15) 0.01516(17) -0.01836(16)
O1 0.1133(18) 0.0552(12) 0.0434(11) -0.0091(9) 0.0031(11) -0.0215(12)
O2 0.0840(13) 0.0421(9) 0.0424(9) -0.0123(7) 0.0057(9) -0.0219(9)
N1 0.0644(14) 0.0550(13) 0.0502(12) -0.0189(10) 0.0023(10) -0.0104(11)
N2 0.0625(13) 0.0433(11) 0.0397(10) -0.0126(8) 0.0019(9) -0.0129(9)
C1 0.085(2) 0.0592(17) 0.0620(18) -0.0258(14) -0.0005(15) -0.0091(15)
C2 0.093(3) 0.080(2) 0.068(2) -0.0408(19) 0.0051(18) -0.0059(19)
C3 0.091(2) 0.092(3) 0.0495(17) -0.0309(17) 0.0101(16) -0.014(2)
C4 0.0749(19) 0.0708(19) 0.0443(14) -0.0170(13) 0.0049(13) -0.0144(15)
C5 0.0498(13) 0.0571(15) 0.0420(12) -0.0162(11) -0.0003(10) -0.0103(11)
C6 0.0566(14) 0.0526(14) 0.0389(12) -0.0123(11) -0.0012(10) -0.0108(11)
C7 0.0508(13) 0.0439(12) 0.0354(11) -0.0108(9) -0.0032(9) -0.0090(10)
C8 0.0529(13) 0.0465(13) 0.0402(12) -0.0103(10) 0.0000(10) -0.0146(11)
C9 0.0548(13) 0.0408(12) 0.0432(12) -0.0097(10) -0.0069(10) -0.0108(10)
C10 0.0558(14) 0.0430(12) 0.0414(12) -0.0136(10) -0.0029(10) -0.0095(10)
C11 0.0601(14) 0.0466(13) 0.0376(12) -0.0120(10) 0.0005(10) -0.0147(11)
C12 0.0573(14) 0.0388(12) 0.0369(11) -0.0079(9) -0.0046(10) -0.0121(10)
C13 0.120(3) 0.0573(17) 0.0496(16) -0.0114(13) 0.0163(17) -0.0418(19)
C14 0.0535(13) 0.0403(12) 0.0447(12) -0.0150(10) 0.0055(10) -0.0089(10)
C15 0.0703(17) 0.0408(13) 0.0602(16) -0.0149(11) -0.0015(13) -0.0125(12)
C16 0.081(2) 0.0452(15) 0.0610(17) -0.0080(13) -0.0023(15) 0.0005(14)
C17 0.0662(19) 0.071(2) 0.073(2) -0.0073(16) -0.0149(16) 0.0020(16)
C18 0.0661(19) 0.081(2) 0.084(2) -0.0087(19) -0.0183(17) -0.0239(17)
C19 0.0609(16) 0.0532(15) 0.0667(18) -0.0062(13) -0.0085(13) -0.0190(13)
C20 0.0597(15) 0.0495(14) 0.0466(13) -0.0224(11) 0.0013(11) -0.0076(11)
C21 0.0706(19) 0.074(2) 0.0630(18) -0.0218(15) -0.0116(14) -0.0196(16)
C22 0.081(2) 0.084(2) 0.087(3) -0.027(2) 0.0059(19) -0.0371(19)
C23 0.115(3) 0.072(2) 0.064(2) -0.0116(17) 0.012(2) -0.034(2)
C24 0.105(3) 0.071(2) 0.0545(18) -0.0093(15) -0.0169(18) -0.009(2)
C25 0.0576(16) 0.0679(18) 0.0646(18) -0.0258(15) -0.0076(13) -0.0044(14)

loop_
_atom_type_symbol
_atom_type_description
_atom_type_scat_dispersion_real
_atom_type_scat_dispersion_imag
_atom_type_scat_source
C C 0.0181 0.0091 'International Tables Vol C Tables 4.2.6.8 and 6.1.1.4'
H H 0.0000 0.0000 'International Tables Vol C Tables 4.2.6.8 and 6.1.1.4'
N N 0.0311 0.0180 'International Tables Vol C Tables 4.2.6.8 and 6.1.1.4'
O O 0.0492 0.0322 'International Tables Vol C Tables 4.2.6.8 and 6.1.1.4'
Se Se -0.7943 1.1372 'International Tables Vol C Tables 4.2.6.8 and 6.1.1.4'

loop_
_diffrn_reflns_av_R_equivalents
0.0276

loop_
_geom_angle_atom_site_label_1
_geom_angle_atom_site_label_2
_geom_angle_atom_site_label_3
_geom_angle
_geom_angle_site_symmetry_1
_geom_angle_site_symmetry_3
Cl4 Co1 Cl3 114.50(5) . .
Cl4 Co1 Cl1 110.56(5) . .
Cl3 Co1 Cl1 104.28(4) . .
Cl4 Co1 Cl2 106.90(4) . .
Cl3 Co1 Cl2 108.01(4) . .
Cl1 Co1 Cl2 112.71(4) . .
H1W O1 H2W 107(5) . .
C1 N1 C5 123.2(4) . .
C1 N1 H1N 118(3) . .
C5 N1 H1N 119(3) . .
C10 N2 C9 113.9(4) . .
C10 N2 C6 114.4(4) . .
C9 N2 C6 103.2(3) . .
C10 N2 H2N 111(4) . .
C9 N2 H2N 104(3) . .
C6 N2 H2N 109(3) . .
N1 C1 C2 119.6(4) . .
N1 C1 H1 116(3) . .
C2 C1 H1 124(3) . .
C1 C2 C3 119.1(4) . .
C1 C2 H2 122(3) . .
C3 C2 H2 118(3) . .
C2 C3 C4 120.0(4) . .
C2 C3 H3 119(3) . .
C4 C3 H3 121(3) . .
C5 C4 C3 118.7(4) . .
C5 C4 C6 119.7(4) . .
C3 C4 C6 121.6(4) . .
N1 C5 C4 119.5(4) . .
N1 C5 H5 117(3) . .
C4 C5 H5 124(3) . .
C4 C6 N2 111.6(3) . .
C4 C6 C7 115.1(3) . .
N2 C6 C7 103.3(3) . .
C4 C6 H6 107(3) . .
N2 C6 H6 107(3) . .
C7 C6 H6 112(3) . .
C6 C7 C8 106.0(3) . .
C6 C7 H7A 106(3) . .
C8 C7 H7A 112(3) . .
C6 C7 H7B 111(3) . .
C8 C7 H7B 113(3) . .
H7A C7 H7B 108(4) . .
C9 C8 C7 105.2(3) . .
C9 C8 H8A 108(3) . .
C7 C8 H8A 115(3) . .
C9 C8 H8B 107(3) . .
C7 C8 H8B 117(3) . .
H8A C8 H8B 104(4) . .
N2 C9 C8 104.6(4) . .
N2 C9 H9A 107(3) . .
C8 C9 H9A 114(3) . .
N2 C9 H9B 108(3) . .
C8 C9 H9B 114(3) . .
H9A C9 H9B 109(4) . .
N2 C10 H10A 108(3) . .
N2 C10 H10B 107(3) . .
H10A C10 H10B 109(4) . .
N2 C10 H10C 105(3) . .
H10A C10 H10C 114(4) . .
H10B C10 H10C 113(4) . .

loop_
_geom_bond_atom_site_label_1
_geom_bond_atom_site_label_2
_geom_bond_distance
_geom_bond_site_symmetry_2
Se1 C9 1.916(3) .
Se1 C14 1.921(3) .
Se2 C10 1.922(2) .
Se2 C20 1.917(3) .
O1 C6 1.219(3) .
O2 C12 1.360(3) .
O2 C13 1.427(3) .
N1 C1 1.334(4) .
N1 C5 1.331(4) .
N2 H2N 0.8600 .
N2 C6 1.347(3) .
N2 C7 1.407(3) .
C1 H1 0.9300 .
C1 C2 1.375(5) .
C2 H2 0.9300 .
C2 C3 1.366(5) .
C3 H3 0.9300 .
C3 C4 1.382(5) .
C4 H4 0.9300 .
C4 C5 1.381(4) .
C5 C6 1.502(4) .
C7 C8 1.386(4) .
C8 H8 0.9300 .
C8 C9 1.387(3) .
C9 C10 1.392(4) .
C10 C11 1.395(4) .
C11 H11 0.9300 .
C12 C7 1.403(3) .
C12 C11 1.381(3) .
C13 H13a 0.9600 .
C13 H13b 0.9600 .
C13 H13c 0.9600 .
C14 C15 1.385(4) .
C14 C19 1.379(4) .
C15 H15 0.9300 .
C15 C16 1.387(4) .
C16 H16 0.9300 .
C16 C17 1.368(5) .
C17 H17 0.9300 .
C17 C18 1.386(5) .
C18 H18 0.9300 .
C18 C19 1.374(4) .
C19 H19 0.9300 .
C20 C21 1.378(4) .
C20 C25 1.381(4) .
C21 H21 0.9300 .
C21 C22 1.386(5) .
C22 H22 0.9300 .
C22 C23 1.353(6) .
C23 H23 0.9300 .
C23 C24 1.371(6) .
C24 H24 0.9300 .
C24 C25 1.376(5) .
C25 H25 0.9300 .

loop_
_geom_torsion_atom_site_label_1
_geom_torsion_atom_site_label_2
_geom_torsion_atom_site_label_3
_geom_torsion
_geom_torsion_site_symmetry_1
_geom_torsion_site_symmetry_2
C9 Se1 C14 100.14(11) . .
C20 Se2 C10 100.90(11) . .
C12 O2 C13 118.3(2) . .
C5 N1 C1 117.2(3) . .
C6 N2 H2N 116.6 . .
C6 N2 C7 126.9(2) . .
C7 N2 H2N 116.6 . .
O2 C12 C7 114.3(2) . .
O2 C12 C11 125.1(2) . .
C11 C12 C7 120.5(2) . .
N1 C1 H1 118.4 . .
N1 C1 C2 123.2(3) . .
C2 C1 H1 118.4 . .
C1 C2 H2 120.6 . .
C3 C2 C1 118.8(3) . .
C3 C2 H2 120.6 . .
C2 C3 H3 120.4 . .
C2 C3 C4 119.2(3) . .
C4 C3 H3 120.4 . .
C3 C4 H4 121.0 . .
C5 C4 C3 118.0(3) . .
C5 C4 H4 121.0 . .
N1 C5 C4 123.5(3) . .
N1 C5 C6 117.4(2) . .
C4 C5 C6 119.1(3) . .
O1 C6 N2 124.3(2) . .
O1 C6 C5 121.2(2) . .
N2 C6 C5 114.5(2) . .
C12 C7 N2 117.4(2) . .
C8 C7 N2 123.7(2) . .
C8 C7 C12 118.9(2) . .
C7 C8 H8 119.6 . .
C7 C8 C9 120.8(2) . .
C9 C8 H8 119.6 . .
C8 C9 Se1 118.24(19) . .
C8 C9 C10 120.1(2) . .
C10 C9 Se1 121.63(18) . .
C9 C10 Se2 117.53(18) . .
C9 C10 C11 119.4(2) . .
C11 C10 Se2 123.05(19) . .
C12 C11 C10 120.2(2) . .
C12 C11 H11 119.9 . .
C10 C11 H11 119.9 . .
O2 C13 H13a 109.5 . .
O2 C13 H13b 109.5 . .
O2 C13 H13c 109.5 . .
H13a C13 H13b 109.5 . .
H13a C13 H13c 109.5 . .
H13b C13 H13c 109.5 . .
C15 C14 Se1 117.1(2) . .
C19 C14 Se1 123.1(2) . .
C19 C14 C15 119.7(3) . .
C14 C15 H15 120.2 . .
C14 C15 C16 119.6(3) . .
C16 C15 H15 120.2 . .
C15 C16 H16 119.7 . .
C17 C16 C15 120.6(3) . .
C17 C16 H16 119.7 . .
C16 C17 H17 120.3 . .
C16 C17 C18 119.5(3) . .
C18 C17 H17 120.3 . .
C17 C18 H18 119.8 . .
C19 C18 C17 120.4(3) . .
C19 C18 H18 119.8 . .
C14 C19 H19 119.9 . .
C18 C19 C14 120.1(3) . .
C18 C19 H19 119.9 . .
C21 C20 Se2 120.9(2) . .
C21 C20 C25 119.2(3) . .
C25 C20 Se2 119.4(2) . .
C20 C21 H21 120.0 . .
C20 C21 C22 119.9(3) . .
C22 C21 H21 120.0 . .
C21 C22 H22 119.7 . .
C23 C22 C21 120.6(4) . .
C23 C22 H22 119.7 . .
C22 C23 H23 120.1 . .
C22 C23 C24 119.8(4) . .
C24 C23 H23 120.1 . .
C23 C24 H24 119.7 . .
C23 C24 C25 120.6(3) . .
C25 C24 H24 119.7 . .
C20 C25 H25 120.0 . .
C24 C25 C20 119.9(3) . .
C24 C25 H25 120.0 . .
